data_2003666
loop_
_publ_author_name
'Koz\'isek, J.'
'Ulick\'y, L.'
'Floch, L.'
'Langer, V.'

_publ_section_title
;
 1-(2-Benzothiazolyl)-3-methoxycarbonylmethyl-2-thioxo-4-imidazolidinone,
 C~13~H~11~N~3~O~3~S~2~
;
_journal_issue 7
_journal_name_full 'Acta Crystallographica Section C'
_journal_page_first 1429
_journal_page_last 1431
_journal_paper_doi 10.1107/S0108270195000254
_journal_volume 51
_journal_year 1995
_chemical_formula_moiety 'C13 H11 N3 O3 S2'
_chemical_formula_sum 'C13 H11 N3 O3 S2'
_chemical_formula_weight 321.37
_chemical_name_systematic
;
[1-(2`-Benzthiazolyl)-3-Carbomethoxymethyl-2-Thioxo-4-imidazolinone],
C~13~H~11~N~3~O~3~S~2~
;
_space_group_IT_number 14
_symmetry_cell_setting monoclinic
_symmetry_space_group_name_Hall '-P 2ybc'
_symmetry_space_group_name_H-M 'P 1 21/c 1'
_audit_creation_method SHELXL
_cell_angle_alpha 90.00
_cell_angle_beta 101.48(1)
_cell_angle_gamma 90.00
_cell_formula_units_Z 4
_cell_length_a 14.339(1)
_cell_length_b 4.804(1)
_cell_length_c 20.812(2)
_cell_measurement_reflns_used 25
_cell_measurement_temperature 293(2)
_cell_measurement_theta_max 31
_cell_measurement_theta_min 25
_cell_volume 1404.9(3)
_computing_molecular_graphics 'ORTEPII (Johnson, 1971)'
_computing_publication_material 'PARST (Nardelli, 1983)'
_computing_structure_refinement 'SHELXL93 (Sheldrick, 1993)'
_computing_structure_solution 'SHELXS86 (Sheldrick, 1990)'
_diffrn_ambient_temperature 293(2)
_diffrn_measurement_device 'Enraf-Nonius CAD-4'
_diffrn_measurement_method \q/2\q
_diffrn_radiation_monochromator graphite
_diffrn_radiation_source 'fine-focus sealed tube'
_diffrn_radiation_type MoK\a
_diffrn_radiation_wavelength 0.71069
_diffrn_reflns_av_R_equivalents 0.0415
_diffrn_reflns_av_sigmaI/netI 0.1460
_diffrn_reflns_limit_h_max 17
_diffrn_reflns_limit_h_min -16
_diffrn_reflns_limit_k_max 5
_diffrn_reflns_limit_k_min 0
_diffrn_reflns_limit_l_max 0
_diffrn_reflns_limit_l_min -24
_diffrn_reflns_number 2553
_diffrn_reflns_theta_max 25.01
_diffrn_reflns_theta_min 2.69
_diffrn_standards_decay_% 'not significant'
_diffrn_standards_interval_time 120
_diffrn_standards_number 3
_exptl_absorpt_coefficient_mu 0.336
_exptl_absorpt_correction_type none
_exptl_crystal_colour colourless
_exptl_crystal_density_diffrn 1.520
_exptl_crystal_description rod
_exptl_crystal_F_000 664
_exptl_crystal_size_max 0.75
_exptl_crystal_size_mid 0.03
_exptl_crystal_size_min 0.03
_refine_diff_density_max 0.28
_refine_diff_density_min -0.27
_refine_ls_extinction_coef 0.0002(9)
_refine_ls_extinction_method 'SHELXL93 (Sheldrick, 1993)'
_refine_ls_goodness_of_fit_all 1.004
_refine_ls_goodness_of_fit_obs 1.075
_refine_ls_hydrogen_treatment noref
_refine_ls_matrix_type full
_refine_ls_number_parameters 200
_refine_ls_number_reflns 2473
_refine_ls_number_restraints 0
_refine_ls_restrained_S_all 1.006
_refine_ls_restrained_S_obs 1.075
_refine_ls_R_factor_all 0.1772
_refine_ls_R_factor_obs 0.0417
_refine_ls_shift/esd_max 0.001
_refine_ls_shift/esd_mean 0.000
_refine_ls_structure_factor_coef F^2^
_refine_ls_weighting_scheme
;
calc w = 1/[\s^2^(F~o~^2^) + (0.0526P)^2^ + 0.3112P]
where P = (F~o~^2^ + 2F~c~^2^)/3
;
_refine_ls_wR_factor_all 0.1249
_refine_ls_wR_factor_obs 0.0905
_reflns_number_observed 1240
_reflns_number_total 2474
_reflns_observed_criterion I>2sigma(I)
_cod_data_source_file hr1040.cif
_cod_data_source_block VRAT
_cod_original_cell_volume 1404.8(3)
_cod_original_sg_symbol_H-M 'P 21/c'
_cod_database_code 2003666

loop_
_symmetry_equiv_pos_as_xyz
'x, y, z'
'-x, y+1/2, -z+1/2'
'-x, -y, -z'
'x, -y-1/2, z-1/2'

loop_
_atom_site_aniso_label
_atom_site_aniso_U_11
_atom_site_aniso_U_12
_atom_site_aniso_U_13
_atom_site_aniso_U_22
_atom_site_aniso_U_23
_atom_site_aniso_U_33
S1 0.0422(6) -0.0035(6) 0.0106(5) 0.0421(7) 0.0002(6) 0.0459(6)
S2 0.0520(7) 0.0027(6) 0.0161(5) 0.0549(8) -0.0005(6) 0.0519(7)
O1 0.069(2) -0.030(2) 0.010(2) 0.069(2) -0.016(2) 0.068(2)
O2 0.088(3) 0.025(2) 0.000(2) 0.044(2) -0.008(2) 0.070(2)
N1 0.040(2) -0.002(2) 0.008(2) 0.038(2) -0.003(2) 0.042(2)
N2 0.038(2) -0.004(2) 0.0050(15) 0.042(2) -0.004(2) 0.039(2)
N3 0.051(2) -0.003(2) 0.003(2) 0.037(2) -0.006(2) 0.039(2)
C1 0.039(2) 0.002(2) 0.002(2) 0.032(2) 0.003(2) 0.041(2)
C2 0.045(3) -0.006(2) 0.001(2) 0.040(3) 0.004(2) 0.054(3)
C3 0.058(3) -0.004(3) -0.007(2) 0.041(3) -0.005(3) 0.058(3)
C4 0.067(3) 0.005(3) -0.001(2) 0.043(3) -0.009(2) 0.043(3)
C5 0.055(3) -0.001(2) 0.011(2) 0.048(3) -0.001(2) 0.044(3)
C6 0.040(2) 0.003(2) 0.001(2) 0.032(2) 0.005(2) 0.043(2)
C7 0.035(2) 0.002(2) 0.000(2) 0.033(2) 0.004(2) 0.040(2)
C8 0.043(2) -0.007(2) 0.008(2) 0.044(3) -0.004(2) 0.047(3)
C9 0.052(3) -0.003(3) 0.000(2) 0.041(3) 0.001(2) 0.048(3)
C10 0.043(2) 0.011(2) 0.002(2) 0.031(2) 0.004(2) 0.039(2)
C11 0.060(3) 0.008(2) 0.003(2) 0.038(3) -0.004(2) 0.039(3)
C12 0.042(3) 0.000(2) 0.006(2) 0.039(3) -0.004(2) 0.047(3)
O3 0.065(2) 0.024(2) 0.0110(15) 0.069(2) -0.002(2) 0.043(2)
C13 0.068(3) 0.004(3) 0.006(2) 0.092(4) 0.015(3) 0.046(3)

loop_
_atom_site_label
_atom_site_occupancy
_atom_site_fract_x
_atom_site_fract_y
_atom_site_fract_z
_atom_site_U_iso_or_equiv
_atom_site_thermal_displace_type
_atom_site_calc_flag
_atom_site_refinement_flags
_atom_site_type_symbol
S1 1 0.39160(7) 0.2147(2) 1.01990(5) 0.0432(3) Uani d . S
S2 1 0.34586(8) -0.1533(3) 0.89750(5) 0.0521(4) Uani d . S
O1 1 0.0599(2) -0.6364(7) 0.9406(2) 0.069(1) Uani d . O
O2 1 0.0943(2) -0.1909(7) 0.7972(2) 0.069(1) Uani d . O
N1 1 0.2556(2) 0.1236(7) 1.0840(2) 0.040(1) Uani d . N
N2 1 0.2374(2) -0.1405(7) 0.98952(15) 0.040(1) Uani d . N
N3 1 0.1893(2) -0.4384(7) 0.9097(2) 0.043(1) Uani d . N
C1 1 0.3934(3) 0.3963(8) 1.0921(2) 0.038(1) Uani d . C
C2 1 0.4581(3) 0.5981(9) 1.1214(2) 0.048(1) Uani d . C
H2A 1 0.5088(3) 0.6519(9) 1.1024(2) 0.055(13) Uiso calc R H
C3 1 0.4447(3) 0.7141(10) 1.1788(2) 0.055(1) Uani d . C
H3A 1 0.4875(3) 0.8471(10) 1.1995(2) 0.0820(12) Uiso calc R H
C4 1 0.3689(3) 0.6380(9) 1.2068(2) 0.053(1) Uani d . C
H4A 1 0.3613(3) 0.7218(9) 1.2457(2) 0.058(13) Uiso calc R H
C5 1 0.3045(3) 0.4407(9) 1.1782(2) 0.049(1) Uani d . C
H5A 1 0.2541(3) 0.3884(9) 1.1975(2) 0.040(11) Uiso calc R H
C6 1 0.3167(3) 0.3215(9) 1.1198(2) 0.039(1) Uani d . C
C7 1 0.2878(3) 0.0565(8) 1.0322(2) 0.037(1) Uani d . C
C8 1 0.1517(3) -0.2686(9) 1.0051(2) 0.045(1) Uani d . C
H8A 1 0.1020(3) -0.1317(9) 1.0054(2) 0.070(15) Uiso calc R H
H8B 1 0.1655(3) -0.3633(9) 1.0471(2) 0.059(13) Uiso calc R H
C9 1 0.1245(3) -0.4708(10) 0.9495(2) 0.049(1) Uani d . C
C10 1 0.2578(3) -0.2379(8) 0.9329(2) 0.038(1) Uani d . C
C11 1 0.1830(3) -0.5794(9) 0.8477(2) 0.047(1) Uani d . C
H11A 1 0.1479(3) -0.7518(9) 0.8483(2) 0.074(16) Uiso calc R H
H11B 1 0.2465(3) -0.6257(9) 0.8417(2) 0.037(11) Uiso calc R H
C12 1 0.1342(3) -0.4023(10) 0.7913(2) 0.043(1) Uani d . C
O3 1 0.1416(2) -0.5169(7) 0.73558(14) 0.059(1) Uani d . O
C13 1 0.0918(3) -0.3817(12) 0.6760(2) 0.070(2) Uani d . C
H13A 1 0.1177(18) -0.4450(58) 0.6394(3) 0.120 Uiso calc R H
H13B 1 0.0996(22) -0.1837(13) 0.6804(7) 0.120 Uiso calc R H
H13C 1 0.0254(6) -0.4273(63) 0.6688(10) 0.120 Uiso calc R H

loop_
_atom_type_symbol
_atom_type_description
_atom_type_scat_source
_atom_type_scat_dispersion_real
_atom_type_scat_dispersion_imag
S S 'International Tables Vol C Tables 4.2.6.8 and 6.1.1.4' 0.1100 0.124
O O 'International Tables Vol C Tables 4.2.6.8 and 6.1.1.4' 0.0080 0.006
N N 'International Tables Vol C Tables 4.2.6.8 and 6.1.1.4' 0.0040 0.003
C C 'International Tables Vol C Tables 4.2.6.8 and 6.1.1.4' 0.0020 0.002
H H 'International Tables Vol C Tables 4.2.6.8 and 6.1.1.4' 0.0000 0.000

loop_
_geom_angle_atom_site_label_1
_geom_angle_atom_site_label_2
_geom_angle_atom_site_label_3
_geom_angle
_geom_angle_publ_flag
C1 S1 C7 87.6(2) yes
C7 N1 C6 108.8(3) yes
C10 N2 C7 127.8(4) yes
C10 N2 C8 112.5(3) yes
C7 N2 C8 119.6(3) yes
C9 N3 C10 112.7(3) yes
C9 N3 C11 123.8(4) yes
C10 N3 C11 123.2(4) yes
C6 C1 C2 120.8(4) yes
C6 C1 S1 110.7(3) yes
C2 C1 S1 128.4(3) yes
C3 C2 C1 117.8(4) yes
C3 C2 H2A 121.1(3) ?
C1 C2 H2A 121.1(3) ?
C2 C3 C4 121.4(5) yes
C2 C3 H3A 119.3(3) ?
C4 C3 H3A 119.3(3) ?
C5 C4 C3 121.2(5) yes
C5 C4 H4A 119.4(3) ?
C3 C4 H4A 119.4(3) ?
C4 C5 C6 118.3(4) yes
C4 C5 H5A 120.9(3) ?
C6 C5 H5A 120.9(3) ?
C5 C6 C1 120.4(4) yes
C5 C6 N1 124.8(4) yes
C1 C6 N1 114.7(3) yes
N1 C7 N2 118.2(4) yes
N1 C7 S1 118.2(3) yes
N2 C7 S1 123.6(3) yes
N2 C8 C9 101.6(3) yes
N2 C8 H8A 111.4(2) ?
C9 C8 H8A 111.4(2) ?
N2 C8 H8B 111.4(2) ?
C9 C8 H8B 111.4(2) ?
H8A C8 H8B 109.3 ?
O1 C9 N3 125.1(4) yes
O1 C9 C8 128.2(4) yes
N3 C9 C8 106.8(4) yes
N2 C10 N3 106.3(3) yes
N2 C10 S2 128.8(3) yes
N3 C10 S2 124.9(3) yes
N3 C11 C12 111.7(3) yes
N3 C11 H11A 109.3(2) ?
C12 C11 H11A 109.3(2) ?
N3 C11 H11B 109.3(2) ?
C12 C11 H11B 109.3(2) ?
H11A C11 H11B 107.9 ?
O2 C12 O3 125.5(4) yes
O2 C12 C11 124.2(4) yes
O3 C12 C11 110.3(4) yes
C12 O3 C13 117.1(4) yes
O3 C13 H13A 109.5(2) ?
O3 C13 H13B 109.5(3) ?
H13A C13 H13B 109.5 ?
O3 C13 H13C 109.5(2) ?
H13A C13 H13C 109.5 ?
H13B C13 H13C 109.5 ?

loop_
_geom_bond_atom_site_label_1
_geom_bond_atom_site_label_2
_geom_bond_distance
_geom_bond_publ_flag
S1 C1 1.734(4) yes
S1 C7 1.734(4) yes
S2 C10 1.635(4) yes
O1 C9 1.207(5) yes
O2 C12 1.184(5) yes
N1 C7 1.296(5) yes
N1 C6 1.403(5) yes
N2 C10 1.354(5) yes
N2 C7 1.397(5) yes
N2 C8 1.467(5) yes
N3 C9 1.370(5) yes
N3 C10 1.391(5) yes
N3 C11 1.444(5) yes
C1 C6 1.386(5) yes
C1 C2 1.396(5) yes
C2 C3 1.367(6) yes
C2 H2A 0.93 ?
C3 C4 1.379(6) yes
C3 H3A 0.93 ?
C4 C5 1.373(6) yes
C4 H4A 0.93 ?
C5 C6 1.385(6) yes
C5 H5A 0.93 ?
C8 C9 1.502(6) yes
C8 H8A 0.97 ?
C8 H8B 0.97 ?
C11 C12 1.505(5) yes
C11 H11A 0.97 ?
C11 H11B 0.97 ?
C12 O3 1.306(5) yes
O3 C13 1.455(5) yes
C13 H13A 0.96 ?
C13 H13B 0.96 ?
C13 H13C 0.96 ?

loop_
_cod_related_entry_id
_cod_related_entry_database
_cod_related_entry_code
1 ChemSpider 21138874
